data_7152361
loop_
_publ_author_name
'Hsieh, Min-Tsang'
'Shia, Kak-Shan'
'Liu, Hsing-Jang'
'Kuo, Sheng-Chu'

_publ_section_title
;
 Palladium(ii) acetate mediated oxidative cyclization of \w-unsaturated
 \a-cyano ketones for facile construction of methylenecyclohexane ring
 system.
;
_journal_issue 23
_journal_name_full 'Organic &amp; biomolecular chemistry'
_journal_page_first 4609
_journal_page_last 4617
_journal_paper_doi 10.1039/c2ob25161b
_journal_volume 10
_journal_year 2012
_chemical_formula_sum 'C18 H19 N5 O4'
_chemical_formula_weight 369.38
_chemical_name_systematic
;
?
;
_space_group_IT_number 14
_symmetry_cell_setting monoclinic
_symmetry_space_group_name_Hall '-P 2yn'
_symmetry_space_group_name_H-M 'P 1 21/n 1'
_atom_sites_solution_hydrogens geom
_atom_sites_solution_primary direct
_atom_sites_solution_secondary difmap
_audit_creation_method SHELXL-97
_cell_angle_alpha 90.00
_cell_angle_beta 92.154(3)
_cell_angle_gamma 90.00
_cell_formula_units_Z 4
_cell_length_a 13.1764(14)
_cell_length_b 7.0909(7)
_cell_length_c 19.046(2)
_cell_measurement_reflns_used 1424
_cell_measurement_temperature 295(2)
_cell_measurement_theta_max 20.93
_cell_measurement_theta_min 3.07
_cell_volume 1778.3(3)
_computing_cell_refinement 'Bruker SMART'
_computing_data_collection 'Bruker SMART'
_computing_data_reduction 'Bruker SAINT'
_computing_molecular_graphics 'Bruker SHELXTL'
_computing_publication_material 'Bruker SHELXTL'
_computing_structure_refinement 'SHELXL-97 (Sheldrick, 1997)'
_computing_structure_solution 'SHELXS-97 (Sheldrick, 1990)'
_diffrn_ambient_temperature 295(2)
_diffrn_measured_fraction_theta_full 0.997
_diffrn_measured_fraction_theta_max 0.997
_diffrn_measurement_device_type 'CCD area detector'
_diffrn_measurement_method 'phi and omega scans'
_diffrn_radiation_monochromator graphite
_diffrn_radiation_source 'fine-focus sealed tube'
_diffrn_radiation_type MoK\a
_diffrn_radiation_wavelength 0.71073
_diffrn_reflns_av_R_equivalents 0.0836
_diffrn_reflns_av_sigmaI/netI 0.0917
_diffrn_reflns_limit_h_max 16
_diffrn_reflns_limit_h_min -17
_diffrn_reflns_limit_k_max 9
_diffrn_reflns_limit_k_min -9
_diffrn_reflns_limit_l_max 25
_diffrn_reflns_limit_l_min -21
_diffrn_reflns_number 12845
_diffrn_reflns_theta_full 28.32
_diffrn_reflns_theta_max 28.32
_diffrn_reflns_theta_min 1.85
_exptl_absorpt_coefficient_mu 0.101
_exptl_absorpt_correction_T_max 0.90762
_exptl_absorpt_correction_T_min 0.52324
_exptl_absorpt_correction_type empirical
_exptl_crystal_colour Yellow
_exptl_crystal_density_diffrn 1.380
_exptl_crystal_density_meas ?
_exptl_crystal_density_method 'not measured'
_exptl_crystal_description Columnar
_exptl_crystal_F_000 776
_exptl_crystal_size_max 0.80
_exptl_crystal_size_mid 0.20
_exptl_crystal_size_min 0.10
_refine_diff_density_max 0.185
_refine_diff_density_min -0.240
_refine_diff_density_rms 0.047
_refine_ls_extinction_method none
_refine_ls_goodness_of_fit_ref 0.908
_refine_ls_hydrogen_treatment mixed
_refine_ls_matrix_type full
_refine_ls_number_parameters 244
_refine_ls_number_reflns 4419
_refine_ls_number_restraints 0
_refine_ls_restrained_S_all 0.908
_refine_ls_R_factor_all 0.1310
_refine_ls_R_factor_gt 0.0583
_refine_ls_shift/su_max 0.000
_refine_ls_shift/su_mean 0.000
_refine_ls_structure_factor_coef Fsqd
_refine_ls_weighting_details 'calc w=1/[\s^2^(Fo^2^)+(0.0368P)^2^+0.0000P] where P=(Fo^2^+2Fc^2^)/3'
_refine_ls_weighting_scheme calc
_refine_ls_wR_factor_gt 0.1055
_refine_ls_wR_factor_ref 0.1289
_reflns_number_gt 2180
_reflns_number_total 4419
_reflns_threshold_expression >2sigma(I)
_cod_data_source_file c2ob25161b.txt
_cod_data_source_block ap46m
_cod_depositor_comments
;
The following automatic conversions were performed:

'_symmetry_cell_setting' value 'Monoclinic' changed to 'monoclinic'
according to /home/saulius/struct/CIF-dictionaries/cif_core.dic
dictionary named 'cif_core.dic' version 2.4.1 from 2010-06-29.

Automatic conversion script
Id: cif_fix_values 1715 2011-07-08 13:25:40Z adriana 

The following automatic conversions were performed:

'_exptl_crystal_density_meas' value 'not measured' was changed to '?'
- the value is perceived as not measured.

Automatic conversion script
Id: cif_fix_values 3008 2015-01-20 13:52:24Z robertas 
;
_cod_original_sg_symbol_H-M P2(1)/n
_cod_database_code 7152361

loop_
_symmetry_equiv_pos_as_xyz
'x, y, z'
'-x+1/2, y+1/2, -z+1/2'
'-x, -y, -z'
'x-1/2, -y-1/2, z-1/2'

loop_
_atom_site_label
_atom_site_type_symbol
_atom_site_fract_x
_atom_site_fract_y
_atom_site_fract_z
_atom_site_U_iso_or_equiv
_atom_site_adp_type
_atom_site_occupancy
_atom_site_symmetry_multiplicity
_atom_site_calc_flag
_atom_site_refinement_flags
O1 O 0.28527(13) 0.6528(3) 0.20332(9) 0.0708(5) Uani 1 1 d .
O2 O 0.43779(13) 0.5464(3) 0.21813(10) 0.0840(6) Uani 1 1 d .
O3 O 0.54149(14) -0.0384(3) 0.12585(13) 0.1088(8) Uani 1 1 d .
O4 O 0.43506(15) -0.2108(3) 0.06641(12) 0.1049(8) Uani 1 1 d .
N1 N 0.04747(12) 0.4007(2) 0.11775(8) 0.0401(4) Uani 1 1 d .
N2 N 0.14281(12) 0.4416(3) 0.14597(8) 0.0455(5) Uani 1 1 d .
H2A H 0.1535 0.5457 0.1682 0.055 Uiso 1 1 calc R
N3 N -0.10539(14) 0.2203(3) -0.00606(11) 0.0625(6) Uani 1 1 d .
N4 N 0.34984(15) 0.5278(3) 0.19628(10) 0.0558(5) Uani 1 1 d .
N5 N 0.45622(16) -0.0716(3) 0.10150(13) 0.0736(7) Uani 1 1 d .
C1 C -0.01563(19) 0.7037(3) 0.16508(14) 0.0689(8) Uani 1 1 d .
H1A H 0.0551 0.7409 0.1697 0.083 Uiso 1 1 calc R
H1B H -0.0400 0.6848 0.2120 0.083 Uiso 1 1 calc R
C2 C -0.07582(19) 0.8630(3) 0.13002(14) 0.0701(8) Uani 1 1 d .
H2B H -0.0776 0.9700 0.1617 0.084 Uiso 1 1 calc R
H2C H -0.0424 0.9027 0.0880 0.084 Uiso 1 1 calc R
C3 C -0.18303(17) 0.8015(3) 0.11071(13) 0.0604(7) Uani 1 1 d .
H3A H -0.2196 0.9058 0.0887 0.072 Uiso 1 1 calc R
H3B H -0.2174 0.7676 0.1531 0.072 Uiso 1 1 calc R
C4 C -0.18459(15) 0.6346(3) 0.06101(11) 0.0438(5) Uani 1 1 d .
H4A H -0.1475 0.6717 0.0196 0.053 Uiso 1 1 calc R
C5 C -0.29208(16) 0.5781(3) 0.03548(12) 0.0554(6) Uani 1 1 d .
H5A H -0.3269 0.6886 0.0166 0.066 Uiso 1 1 calc R
H5B H -0.2873 0.4871 -0.0023 0.066 Uiso 1 1 calc R
C6 C -0.35429(16) 0.4939(4) 0.09277(13) 0.0644(7) Uani 1 1 d .
H6A H -0.4201 0.4552 0.0733 0.077 Uiso 1 1 calc R
H6B H -0.3651 0.5879 0.1287 0.077 Uiso 1 1 calc R
C7 C -0.29902(17) 0.3236(4) 0.12531(14) 0.0679(7) Uani 1 1 d .
H7A H -0.3367 0.2783 0.1647 0.082 Uiso 1 1 calc R
H7B H -0.2976 0.2232 0.0908 0.082 Uiso 1 1 calc R
C8 C -0.19223(16) 0.3678(3) 0.15020(12) 0.0504(6) Uani 1 1 d .
C9 C -0.12671(14) 0.4624(3) 0.09563(10) 0.0375(5) Uani 1 1 d .
C10 C -0.02255(15) 0.5212(3) 0.12618(10) 0.0407(5) Uani 1 1 d .
C11 C 0.21922(15) 0.3173(3) 0.13851(10) 0.0384(5) Uani 1 1 d .
C12 C 0.19962(15) 0.1408(3) 0.10658(11) 0.0438(5) Uani 1 1 d .
H12A H 0.1333 0.1093 0.0929 0.053 Uiso 1 1 calc R
C13 C 0.27564(15) 0.0157(3) 0.09540(11) 0.0495(6) Uani 1 1 d .
H13A H 0.2612 -0.0995 0.0739 0.059 Uiso 1 1 calc R
C14 C 0.37477(16) 0.0607(3) 0.11620(12) 0.0499(6) Uani 1 1 d .
C15 C 0.39750(15) 0.2268(3) 0.14928(11) 0.0486(6) Uani 1 1 d .
H15A H 0.4640 0.2540 0.1640 0.058 Uiso 1 1 calc R
C16 C 0.32024(15) 0.3546(3) 0.16075(10) 0.0409(5) Uani 1 1 d .
C17 C -0.1562(2) 0.3215(4) 0.21316(13) 0.0810(9) Uani 1 1 d .
H17A H -0.1973 0.2590 0.2442 0.097 Uiso 1 1 calc R
H17C H -0.0895 0.3514 0.2266 0.097 Uiso 1 1 calc R
C18 C -0.11199(14) 0.3232(3) 0.03934(11) 0.0403(5) Uani 1 1 d .

loop_
_atom_site_aniso_label
_atom_site_aniso_U_11
_atom_site_aniso_U_22
_atom_site_aniso_U_33
_atom_site_aniso_U_23
_atom_site_aniso_U_13
_atom_site_aniso_U_12
O1 0.0662(12) 0.0587(12) 0.0866(13) -0.0221(10) -0.0093(9) 0.0021(10)
O2 0.0623(12) 0.0765(14) 0.1104(15) -0.0169(12) -0.0352(10) -0.0111(10)
O3 0.0425(11) 0.0901(16) 0.192(2) -0.0178(15) -0.0238(12) 0.0162(11)
O4 0.0755(14) 0.0903(17) 0.147(2) -0.0485(15) -0.0232(13) 0.0341(12)
N1 0.0365(10) 0.0430(11) 0.0405(10) -0.0011(8) -0.0024(7) 0.0057(8)
N2 0.0420(10) 0.0419(11) 0.0518(11) -0.0093(9) -0.0080(8) 0.0045(9)
N3 0.0504(12) 0.0675(15) 0.0696(14) -0.0267(12) 0.0013(10) 0.0036(10)
N4 0.0542(13) 0.0574(14) 0.0548(13) -0.0016(11) -0.0117(10) -0.0046(11)
N5 0.0488(14) 0.0646(16) 0.1064(19) -0.0012(15) -0.0121(12) 0.0152(12)
C1 0.0686(17) 0.0623(18) 0.0750(18) -0.0275(15) -0.0079(13) 0.0174(14)
C2 0.0679(17) 0.0482(16) 0.094(2) -0.0222(15) 0.0004(14) 0.0158(14)
C3 0.0588(16) 0.0446(15) 0.0786(18) -0.0019(13) 0.0128(12) 0.0220(12)
C4 0.0435(13) 0.0435(13) 0.0448(13) 0.0081(11) 0.0088(9) 0.0114(10)
C5 0.0439(13) 0.0573(16) 0.0648(16) 0.0112(13) -0.0003(11) 0.0149(12)
C6 0.0402(14) 0.0691(18) 0.0848(19) 0.0092(15) 0.0123(12) 0.0102(12)
C7 0.0491(15) 0.0689(18) 0.0873(19) 0.0251(15) 0.0232(13) 0.0028(13)
C8 0.0525(14) 0.0472(14) 0.0526(15) 0.0109(12) 0.0150(11) 0.0150(11)
C9 0.0397(11) 0.0358(12) 0.0373(12) -0.0018(10) 0.0060(9) 0.0089(9)
C10 0.0449(12) 0.0420(13) 0.0354(12) -0.0036(10) 0.0041(9) 0.0088(10)
C11 0.0401(12) 0.0386(13) 0.0362(12) 0.0055(10) -0.0044(9) 0.0026(10)
C12 0.0348(12) 0.0412(13) 0.0545(14) 0.0047(11) -0.0084(9) -0.0002(10)
C13 0.0458(13) 0.0397(14) 0.0621(15) 0.0007(11) -0.0102(11) 0.0035(11)
C14 0.0400(13) 0.0473(15) 0.0616(15) 0.0029(13) -0.0087(10) 0.0091(11)
C15 0.0344(12) 0.0572(16) 0.0533(14) 0.0083(12) -0.0107(10) -0.0021(11)
C16 0.0403(12) 0.0437(13) 0.0381(12) 0.0021(10) -0.0061(9) -0.0054(10)
C17 0.084(2) 0.103(2) 0.0578(17) 0.0263(17) 0.0236(14) 0.0200(18)
C18 0.0304(11) 0.0429(14) 0.0477(14) -0.0018(11) 0.0030(9) 0.0030(10)

loop_
_atom_type_symbol
_atom_type_description
_atom_type_scat_dispersion_real
_atom_type_scat_dispersion_imag
_atom_type_scat_source
C C 0.0033 0.0016 'International Tables Vol C Tables 4.2.6.8 and 6.1.1.4'
H H 0.0000 0.0000 'International Tables Vol C Tables 4.2.6.8 and 6.1.1.4'
N N 0.0061 0.0033 'International Tables Vol C Tables 4.2.6.8 and 6.1.1.4'
O O 0.0106 0.0060 'International Tables Vol C Tables 4.2.6.8 and 6.1.1.4'

loop_
_geom_angle_atom_site_label_1
_geom_angle_atom_site_label_2
_geom_angle_atom_site_label_3
_geom_angle
C10 N1 N2 117.64(17)
C11 N2 N1 119.60(17)
C11 N2 H2A 120.2
N1 N2 H2A 120.2
O2 N4 O1 122.1(2)
O2 N4 C16 119.0(2)
O1 N4 C16 118.89(17)
O4 N5 O3 123.5(2)
O4 N5 C14 118.1(2)
O3 N5 C14 118.4(2)
C10 C1 C2 113.90(19)
C10 C1 H1A 108.8
C2 C1 H1A 108.8
C10 C1 H1B 108.8
C2 C1 H1B 108.8
H1A C1 H1B 107.7
C3 C2 C1 111.1(2)
C3 C2 H2B 109.4
C1 C2 H2B 109.4
C3 C2 H2C 109.4
C1 C2 H2C 109.4
H2B C2 H2C 108.0
C2 C3 C4 111.61(18)
C2 C3 H3A 109.3
C4 C3 H3A 109.3
C2 C3 H3B 109.3
C4 C3 H3B 109.3
H3A C3 H3B 108.0
C3 C4 C5 113.13(18)
C3 C4 C9 110.47(16)
C5 C4 C9 110.98(18)
C3 C4 H4A 107.3
C5 C4 H4A 107.3
C9 C4 H4A 107.3
C6 C5 C4 113.19(18)
C6 C5 H5A 108.9
C4 C5 H5A 108.9
C6 C5 H5B 108.9
C4 C5 H5B 108.9
H5A C5 H5B 107.8
C5 C6 C7 109.96(19)
C5 C6 H6A 109.7
C7 C6 H6A 109.7
C5 C6 H6B 109.7
C7 C6 H6B 109.7
H6A C6 H6B 108.2
C8 C7 C6 112.9(2)
C8 C7 H7A 109.0
C6 C7 H7A 109.0
C8 C7 H7B 109.0
C6 C7 H7B 109.0
H7A C7 H7B 107.8
C17 C8 C7 122.6(2)
C17 C8 C9 122.3(2)
C7 C8 C9 115.03(19)
C18 C9 C10 108.57(16)
C18 C9 C8 107.03(17)
C10 C9 C8 112.48(17)
C18 C9 C4 106.85(16)
C10 C9 C4 111.26(17)
C8 C9 C4 110.38(16)
N1 C10 C1 127.88(19)
N1 C10 C9 114.45(18)
C1 C10 C9 117.57(18)
N2 C11 C16 123.15(19)
N2 C11 C12 119.96(18)
C16 C11 C12 116.89(19)
C13 C12 C11 121.45(19)
C13 C12 H12A 119.3
C11 C12 H12A 119.3
C12 C13 C14 119.7(2)
C12 C13 H13A 120.1
C14 C13 H13A 120.1
C15 C14 C13 121.2(2)
C15 C14 N5 119.5(2)
C13 C14 N5 119.2(2)
C14 C15 C16 119.18(19)
C14 C15 H15A 120.4
C16 C15 H15A 120.4
C15 C16 C11 121.5(2)
C15 C16 N4 116.20(18)
C11 C16 N4 122.3(2)
C8 C17 H17A 120.0
C8 C17 H17C 120.0
H17A C17 H17C 120.0
N3 C18 C9 176.0(2)

loop_
_geom_bond_atom_site_label_1
_geom_bond_atom_site_label_2
_geom_bond_distance
O1 N4 1.239(2)
O2 N4 1.224(2)
O3 N5 1.222(2)
O4 N5 1.218(3)
N1 C10 1.272(2)
N1 N2 1.379(2)
N2 C11 1.350(2)
N2 H2A 0.8600
N3 C18 1.137(2)
N4 C16 1.449(3)
N5 C14 1.460(3)
C1 C10 1.492(3)
C1 C2 1.520(3)
C1 H1A 0.9700
C1 H1B 0.9700
C2 C3 1.511(3)
C2 H2B 0.9700
C2 H2C 0.9700
C3 C4 1.515(3)
C3 H3A 0.9700
C3 H3B 0.9700
C4 C5 1.533(3)
C4 C9 1.571(3)
C4 H4A 0.9800
C5 C6 1.512(3)
C5 H5A 0.9700
C5 H5B 0.9700
C6 C7 1.529(3)
C6 H6A 0.9700
C6 H6B 0.9700
C7 C8 1.501(3)
C7 H7A 0.9700
C7 H7B 0.9700
C8 C17 1.315(3)
C8 C9 1.531(3)
C9 C18 1.476(3)
C9 C10 1.528(3)
C11 C16 1.407(3)
C11 C12 1.411(3)
C12 C13 1.361(3)
C12 H12A 0.9300
C13 C14 1.388(3)
C13 H13A 0.9300
C14 C15 1.364(3)
C15 C16 1.386(3)
C15 H15A 0.9300
C17 H17A 0.9300
C17 H17C 0.9300
